data_1508454
loop_
_publ_author_name
'Furuta, Keisuke'
'Kohno, Shuhei'
'Shirahata, Takashi'
'Yamasaki, Koya'
'Hino, Shojun'
'Misaki, Yohji'

_publ_section_title
;
 Synthesis and Properties of
 2-Alkylidene-1,3-dithiolo[4,5-d]-4,5-ethylenediselenotetrathiafulvalene
 Derivatives and Crystal Structures of Their Cation Radical Salts
;
_journal_issue 2
_journal_name_full Crystals
_journal_page_first 393
_journal_page_last 412
_journal_paper_doi 10.3390/cryst2020393
_journal_volume 2
_journal_year 2012
_chemical_formula_sum 'C12 H11 O4.5 Re S6 Se2'
_chemical_formula_weight 763.69
_space_group_IT_number 2
_symmetry_cell_setting triclinic
_symmetry_Int_Tables_number 2
_symmetry_space_group_name_Hall '-P 1'
_symmetry_space_group_name_H-M 'P -1'
_atom_sites_solution_hydrogens geom
_atom_sites_solution_primary direct
_atom_sites_solution_secondary difmap
_cell_angle_alpha 94.949(17)
_cell_angle_beta 94.723(14)
_cell_angle_gamma 93.783(13)
_cell_formula_units_Z 2
_cell_length_a 8.532(6)
_cell_length_b 9.750(7)
_cell_length_c 13.597(10)
_cell_measurement_reflns_used 3435
_cell_measurement_temperature 120
_cell_measurement_theta_max 27.42
_cell_measurement_theta_min 3.02
_cell_volume 1120.0(14)
_computing_cell_refinement CrystalClear
_computing_data_collection 'CrystalClear (Rigaku Inc., 2008)'
_computing_data_reduction CrystalClear
_computing_molecular_graphics 'CrystalStructure 4.0'
_computing_publication_material 'CrystalStructure 4.0 (Rigaku, 2010)'
_computing_structure_refinement 'SHELXL97 (Sheldrick, 2008)'
_computing_structure_solution 'SHELXS97 (Sheldrick, 2008)'
_diffrn_ambient_temperature 120
_diffrn_detector_area_resol_mean 7.111
_diffrn_measured_fraction_theta_full 0.993
_diffrn_measured_fraction_theta_max 0.993
_diffrn_measurement_device_type 'Rigaku Saturn724'
_diffrn_measurement_method \w
_diffrn_radiation_monochromator graphite
_diffrn_radiation_source 'fine-focus sealed tube'
_diffrn_radiation_type MoK\a
_diffrn_radiation_wavelength 0.71075
_diffrn_reflns_av_R_equivalents 0.0800
_diffrn_reflns_av_sigmaI/netI 0.0950
_diffrn_reflns_limit_h_max 11
_diffrn_reflns_limit_h_min -11
_diffrn_reflns_limit_k_max 12
_diffrn_reflns_limit_k_min -12
_diffrn_reflns_limit_l_max 17
_diffrn_reflns_limit_l_min -17
_diffrn_reflns_number 13612
_diffrn_reflns_theta_full 27.42
_diffrn_reflns_theta_max 27.42
_diffrn_reflns_theta_min 3.02
_exptl_absorpt_coefficient_mu 9.250
_exptl_absorpt_correction_type none
_exptl_crystal_colour black
_exptl_crystal_density_diffrn 2.264
_exptl_crystal_density_method 'not measured'
_exptl_crystal_description platelet
_exptl_crystal_F_000 716
_exptl_crystal_size_max 0.040
_exptl_crystal_size_mid 0.020
_exptl_crystal_size_min 0.010
_refine_diff_density_max 3.407
_refine_diff_density_min -2.772
_refine_diff_density_rms 0.382
_refine_ls_extinction_method none
_refine_ls_goodness_of_fit_ref 1.070
_refine_ls_hydrogen_treatment constr
_refine_ls_matrix_type full
_refine_ls_number_parameters 206
_refine_ls_number_reflns 5066
_refine_ls_number_restraints 0
_refine_ls_restrained_S_all 1.070
_refine_ls_R_factor_all 0.1084
_refine_ls_R_factor_gt 0.0835
_refine_ls_shift/su_max 0.000
_refine_ls_shift/su_mean 0.000
_refine_ls_structure_factor_coef Fsqd
_refine_ls_weighting_details 'calc w=1/[\s^2^(Fo^2^)+(0.1125P)^2^+19.7991P] where P=(Fo^2^+2Fc^2^)/3'
_refine_ls_weighting_scheme calc
_refine_ls_wR_factor_gt 0.2044
_refine_ls_wR_factor_ref 0.2303
_reflns_number_gt 3763
_reflns_number_total 5066
_reflns_threshold_expression >2sigma(I)
_cod_data_source_file shirahata_rev_crystals-02-00393-s001_DC191.cif
_cod_data_source_block 5_MeDTES-ReO4_chateigner_1508454
_cod_original_formula_sum 'C12 H11 O4.50 Re S6 Se2'
_cod_database_code 1508454

loop_
_symmetry_equiv_pos_as_xyz
'x, y, z'
'-x, -y, -z'

loop_
_atom_site_label
_atom_site_type_symbol
_atom_site_fract_x
_atom_site_fract_y
_atom_site_fract_z
_atom_site_U_iso_or_equiv
_atom_site_adp_type
_atom_site_occupancy
_atom_site_symmetry_multiplicity
_atom_site_calc_flag
_atom_site_refinement_flags
Se1 Se 1.1722(2) 0.39868(18) 0.07978(12) 0.0371(4) Uani 1 1 d .
Se2 Se 1.36118(17) 0.61318(15) 0.30432(11) 0.0261(3) Uani 1 1 d .
S1 S 1.0066(5) 0.2488(4) 0.2364(3) 0.0276(8) Uani 1 1 d .
S2 S 1.1441(4) 0.4211(3) 0.4123(3) 0.0208(7) Uani 1 1 d .
S3 S 0.8304(4) 0.0444(3) 0.3641(2) 0.0215(7) Uani 1 1 d .
S4 S 0.9394(4) 0.2201(3) 0.5482(3) 0.0213(7) Uani 1 1 d .
S5 S 0.6349(4) -0.1491(3) 0.4806(3) 0.0237(7) Uani 1 1 d .
S6 S 0.7495(4) 0.0277(4) 0.6692(3) 0.0237(7) Uani 1 1 d .
C1 C 1.334(2) 0.550(2) 0.0899(16) 0.053(5) Uani 1 1 d .
H1A H 1.4383 0.5117 0.1011 0.063 Uiso 1 1 calc R
H1B H 1.3316 0.5906 0.0256 0.063 Uiso 1 1 calc R
C2 C 1.321(2) 0.6644(18) 0.1712(12) 0.040(4) Uani 1 1 d .
H2A H 1.2132 0.6967 0.1638 0.048 Uiso 1 1 calc R
H2B H 1.3959 0.7430 0.1618 0.048 Uiso 1 1 calc R
C3 C 1.1409(19) 0.3871(15) 0.2156(13) 0.033(4) Uani 1 1 d .
C4 C 1.2060(16) 0.4640(15) 0.2969(13) 0.031(3) Uani 1 1 d .
C5 C 1.0224(15) 0.2753(14) 0.3632(11) 0.023(3) Uani 1 1 d .
C6 C 0.9427(17) 0.1912(17) 0.4199(13) 0.033(3) Uani 1 1 d .
C7 C 0.7593(17) -0.0033(16) 0.4714(11) 0.027(3) Uani 1 1 d .
C8 C 0.8057(15) 0.0747(16) 0.5572(11) 0.027(3) Uani 1 1 d .
C9 C 0.6272(16) -0.1180(15) 0.6121(12) 0.028(3) Uani 1 1 d .
C10 C 0.5362(15) -0.1997(15) 0.6580(11) 0.026(3) Uani 1 1 d .
C11 C 0.4316(16) -0.3204(13) 0.6110(11) 0.025(2) Uani 1 1 d .
H11A H 0.3294 -0.3205 0.6391 0.029 Uiso 1 1 calc R
H11B H 0.4807 -0.4060 0.6237 0.029 Uiso 1 1 calc R
H11C H 0.4159 -0.3140 0.5394 0.029 Uiso 1 1 calc R
C12 C 0.52792(7) -0.17524(6) 0.77021(4) 0.025(2) Uani 1 1 d .
H12A H 0.4915 -0.0835 0.7865 0.029 Uiso 1 1 calc R
H12B H 0.6329 -0.1811 0.8041 0.029 Uiso 1 1 calc R
H12C H 0.4542 -0.2455 0.7918 0.029 Uiso 1 1 calc R
Re1 Re 0.79829(7) 0.66905(6) 0.23955(4) 0.0268(2) Uani 1 1 d R
O1 O 0.66468(7) 0.79051(6) 0.26997(4) 0.032(2) Uani 1 1 d R
O2 O 0.73492(7) 0.57890(6) 0.12647(4) 0.048(3) Uani 1 1 d R
O3 O 0.98122(7) 0.75336(6) 0.23593(4) 0.032(2) Uani 1 1 d R
O4 O 0.81118(7) 0.55842(6) 0.33205(4) 0.035(3) Uani 1 1 d R
O5 O 0.82073(7) -0.00843(6) 0.05916(4) 0.071(9) Uiso 0.50 1 d PR

loop_
_atom_site_aniso_label
_atom_site_aniso_U_11
_atom_site_aniso_U_22
_atom_site_aniso_U_33
_atom_site_aniso_U_23
_atom_site_aniso_U_13
_atom_site_aniso_U_12
Se1 0.0469(10) 0.0362(9) 0.0256(8) -0.0018(7) 0.0031(7) -0.0112(8)
Se2 0.0234(7) 0.0227(7) 0.0314(8) 0.0016(6) 0.0035(6) -0.0048(6)
S1 0.0318(19) 0.0228(18) 0.0259(17) -0.0030(14) 0.0031(15) -0.0097(15)
S2 0.0211(16) 0.0144(15) 0.0269(17) -0.0008(13) 0.0051(13) 0.0001(13)
S3 0.0215(16) 0.0198(16) 0.0224(16) -0.0023(13) 0.0037(13) -0.0007(13)
S4 0.0190(15) 0.0172(16) 0.0271(17) -0.0001(13) 0.0028(13) -0.0006(12)
S5 0.0152(15) 0.0173(16) 0.0380(19) 0.0025(14) 0.0033(14) -0.0042(13)
S6 0.0245(17) 0.0188(16) 0.0282(17) 0.0025(14) 0.0059(14) 0.0003(13)
C1 0.044(11) 0.053(12) 0.060(13) -0.002(10) 0.004(9) 0.004(9)
C2 0.035(9) 0.043(10) 0.037(9) 0.002(8) 0.004(7) -0.021(8)
C3 0.033(8) 0.017(7) 0.049(10) 0.003(7) -0.001(7) -0.005(6)
C4 0.014(6) 0.027(8) 0.051(10) 0.005(7) -0.003(6) 0.007(6)
C5 0.010(6) 0.020(7) 0.039(8) 0.005(6) -0.004(5) -0.004(5)
C6 0.020(7) 0.035(9) 0.045(9) 0.003(7) 0.016(7) 0.003(6)
C7 0.022(7) 0.032(8) 0.029(7) 0.011(6) -0.004(6) 0.011(6)
C8 0.007(6) 0.032(8) 0.039(8) -0.008(7) -0.002(5) 0.001(5)
C9 0.020(7) 0.023(7) 0.043(9) 0.011(6) 0.005(6) 0.008(6)
C10 0.015(6) 0.026(7) 0.038(8) 0.003(6) 0.003(6) 0.009(6)
C11 0.023(5) 0.013(4) 0.036(5) 0.007(4) -0.004(4) -0.009(4)
C12 0.023(5) 0.013(4) 0.036(5) 0.007(4) -0.004(4) -0.009(4)
Re1 0.0203(3) 0.0292(4) 0.0296(3) -0.0029(2) 0.0030(2) -0.0017(2)
O1 0.020(5) 0.037(6) 0.041(6) 0.006(5) 0.004(4) 0.004(4)
O2 0.034(6) 0.064(9) 0.043(7) -0.016(6) -0.001(5) 0.004(6)
O3 0.033(6) 0.036(6) 0.029(5) 0.003(5) 0.014(5) 0.001(5)
O4 0.036(6) 0.033(6) 0.036(6) 0.006(5) 0.004(5) 0.000(5)

loop_
_atom_type_symbol
_atom_type_description
_atom_type_scat_dispersion_real
_atom_type_scat_dispersion_imag
_atom_type_scat_source
C C 0.0033 0.0016 'International Tables Vol C Tables 4.2.6.8 and 6.1.1.4'
H H 0.0000 0.0000 'International Tables Vol C Tables 4.2.6.8 and 6.1.1.4'
O O 0.0106 0.0060 'International Tables Vol C Tables 4.2.6.8 and 6.1.1.4'
Re Re -1.0185 7.2310 'International Tables Vol C Tables 4.2.6.8 and 6.1.1.4'
S S 0.1246 0.1234 'International Tables Vol C Tables 4.2.6.8 and 6.1.1.4'
Se Se -0.0929 2.2259 'International Tables Vol C Tables 4.2.6.8 and 6.1.1.4'

loop_
_geom_angle_atom_site_label_1
_geom_angle_atom_site_label_2
_geom_angle_atom_site_label_3
_geom_angle
C3 Se1 C1 100.7(8)
C4 Se2 C2 97.9(7)
C5 S1 C3 97.0(7)
C5 S2 C4 95.4(7)
C7 S3 C6 95.3(8)
C6 S4 C8 94.4(7)
C7 S5 C9 94.6(7)
C8 S6 C9 92.8(7)
C2 C1 Se1 115.5(13)
C2 C1 H1A 108.4
Se1 C1 H1A 108.4
C2 C1 H1B 108.4
Se1 C1 H1B 108.4
H1A C1 H1B 107.5
C1 C2 Se2 114.9(14)
C1 C2 H2A 108.5
Se2 C2 H2A 108.5
C1 C2 H2B 108.5
Se2 C2 H2B 108.5
H2A C2 H2B 107.5
C4 C3 S1 115.7(13)
C4 C3 Se1 130.6(12)
S1 C3 Se1 113.7(8)
C3 C4 S2 117.2(12)
C3 C4 Se2 127.7(13)
S2 C4 Se2 115.1(9)
C6 C5 S1 122.1(12)
C6 C5 S2 123.4(13)
S1 C5 S2 114.5(8)
C5 C6 S4 124.6(13)
C5 C6 S3 119.8(13)
S4 C6 S3 115.5(9)
C8 C7 S3 118.7(12)
C8 C7 S5 116.1(12)
S3 C7 S5 125.2(9)
C7 C8 S6 121.5(12)
C7 C8 S4 116.0(12)
S6 C8 S4 122.3(8)
C10 C9 S6 125.5(13)
C10 C9 S5 119.7(12)
S6 C9 S5 114.8(8)
C9 C10 C11 126.1(14)
C9 C10 C12 120.5(13)
C11 C10 C12 113.4(11)
C10 C11 H11A 109.5
C10 C11 H11B 109.5
H11A C11 H11B 109.5
C10 C11 H11C 109.5
H11A C11 H11C 109.5
H11B C11 H11C 109.5
C10 C12 H12A 109.5
C10 C12 H12B 109.5
H12A C12 H12B 109.5
C10 C12 H12C 109.5
H12A C12 H12C 109.5
H12B C12 H12C 109.5
O3 Re1 O4 108.2
O3 Re1 O2 111.0
O4 Re1 O2 110.7
O3 Re1 O1 108.8
O4 Re1 O1 108.3
O2 Re1 O1 109.8

loop_
_geom_bond_atom_site_label_1
_geom_bond_atom_site_label_2
_geom_bond_distance
Se1 C3 1.899(18)
Se1 C1 1.94(2)
Se2 C4 1.891(15)
Se2 C2 1.928(17)
S1 C5 1.713(15)
S1 C3 1.768(15)
S2 C5 1.753(13)
S2 C4 1.772(17)
S3 C7 1.715(15)
S3 C6 1.748(17)
S4 C6 1.746(17)
S4 C8 1.779(15)
S5 C7 1.737(16)
S5 C9 1.795(17)
S6 C8 1.724(16)
S6 C9 1.787(16)
C1 C2 1.52(3)
C1 H1A 0.9900
C1 H1B 0.9900
C2 H2A 0.9900
C2 H2B 0.9900
C3 C4 1.34(2)
C5 C6 1.36(2)
C7 C8 1.35(2)
C9 C10 1.31(2)
C10 C11 1.492(19)
C10 C12 1.532(15)
C11 H11A 0.9800
C11 H11B 0.9800
C11 H11C 0.9800
C12 H12A 0.9800
C12 H12B 0.9800
C12 H12C 0.9800
Re1 O3 1.7218
Re1 O4 1.7275
Re1 O2 1.7309
Re1 O1 1.7449
